data_4101704
loop_
_publ_author_name
'Kaufhold, Oliver'
'Stasch, Andreas'
'Pape, Tania'
'Hepp, Alexander'
'Edwards, Peter G.'
'Newman, Paul D.'
'Hahn, F. Ekkehardt'

_publ_section_title
;
 Metal template controlled formation of [11]ane-P2C(NHC) macrocycles.
;
_journal_issue 1
_journal_name_full 'Journal of the American Chemical Society'
_journal_page_first 306
_journal_page_last 317
_journal_paper_doi 10.1021/ja807333f
_journal_volume 131
_journal_year 2009
_chemical_formula_sum 'C37 H26 Br Cl2 F2 Mn N2 O3 P2'
_chemical_formula_weight 852.29
_chemical_name_systematic
; 
 ? 
;
_space_group_IT_number 14
_symmetry_cell_setting monoclinic
_symmetry_space_group_name_Hall '-P 2ybc'
_symmetry_space_group_name_H-M 'P 1 21/c 1'
_atom_sites_solution_hydrogens geom
_atom_sites_solution_primary direct
_atom_sites_solution_secondary difmap
_audit_creation_method SHELXL-97
_cell_angle_alpha 90.00
_cell_angle_beta 105.589(4)
_cell_angle_gamma 90.00
_cell_formula_units_Z 4
_cell_length_a 16.493(3)
_cell_length_b 11.902(2)
_cell_length_c 18.845(3)
_cell_measurement_reflns_used 900
_cell_measurement_temperature 153(2)
_cell_measurement_theta_max 22.5
_cell_measurement_theta_min 1
_cell_volume 3563.2(11)
_computing_cell_refinement 'SAINT (Bruker AXS, 2000)'
_computing_data_collection 'SMART (Bruker AXS, 2000)'
_computing_data_reduction 'SAINT,SADABS (Bruker AXS, 2000)'
_computing_molecular_graphics
;
ORTEP3,L.J. Farrugia, J. Appl. Cryst. (1997) 30, 565
;
_computing_structure_refinement 'SHELXL-97 (Sheldrick, 1997)'
_computing_structure_solution 'SHELXS-97 (Sheldrick, 1990)'
_diffrn_ambient_temperature 153(2)
_diffrn_detector_area_resol_mean 80
_diffrn_measured_fraction_theta_full 0.995
_diffrn_measured_fraction_theta_max 0.995
_diffrn_measurement_device_type 'CCD area detector'
_diffrn_measurement_method 'Omega and Phi scans'
_diffrn_radiation_monochromator graphite
_diffrn_radiation_source 'rotating anode'
_diffrn_radiation_type MoK\a
_diffrn_radiation_wavelength 0.71073
_diffrn_reflns_av_R_equivalents 0.0467
_diffrn_reflns_av_sigmaI/netI 0.0484
_diffrn_reflns_limit_h_max 23
_diffrn_reflns_limit_h_min -22
_diffrn_reflns_limit_k_max 16
_diffrn_reflns_limit_k_min -16
_diffrn_reflns_limit_l_max 26
_diffrn_reflns_limit_l_min -26
_diffrn_reflns_number 40549
_diffrn_reflns_theta_full 30.05
_diffrn_reflns_theta_max 30.05
_diffrn_reflns_theta_min 1.28
_exptl_absorpt_coefficient_mu 1.782
_exptl_absorpt_correction_T_max 0.9162
_exptl_absorpt_correction_T_min 0.8146
_exptl_absorpt_correction_type multi-scan
_exptl_absorpt_process_details
; 
 Corrections were done with the SADABS program, utilizing the none merged
 raw data obtained from the integration process. Integration and final cell
 refinement were done with SAINT.

 SADABS reports ratio of Tmin/Tmax = 0.874395  

;
_exptl_crystal_colour orange
_exptl_crystal_density_diffrn 1.589
_exptl_crystal_density_method 'not measured'
_exptl_crystal_description 'transparent prism'
_exptl_crystal_F_000 1712
_exptl_crystal_size_max 0.12
_exptl_crystal_size_mid 0.09
_exptl_crystal_size_min 0.05
_refine_diff_density_max 1.278
_refine_diff_density_min -0.874
_refine_diff_density_rms 0.085
_refine_ls_extinction_method none
_refine_ls_goodness_of_fit_ref 1.027
_refine_ls_hydrogen_treatment noref
_refine_ls_matrix_type full
_refine_ls_number_parameters 451
_refine_ls_number_reflns 10395
_refine_ls_number_restraints 0
_refine_ls_restrained_S_all 1.027
_refine_ls_R_factor_all 0.0684
_refine_ls_R_factor_gt 0.0449
_refine_ls_shift/su_max 0.001
_refine_ls_shift/su_mean 0.000
_refine_ls_structure_factor_coef Fsqd
_refine_ls_weighting_details 'calc w=1/[\s^2^(Fo^2^)+(0.0529P)^2^+1.9226P] where P=(Fo^2^+2Fc^2^)/3'
_refine_ls_weighting_scheme calc
_refine_ls_wR_factor_gt 0.1054
_refine_ls_wR_factor_ref 0.1155
_reflns_number_gt 7651
_reflns_number_total 10395
_reflns_threshold_expression >2sigma(I)
_cod_data_source_file ja807333f_si_007.cif
_cod_data_source_block sad
_cod_original_cell_volume 3563.1(10)
_cod_original_sg_symbol_H-M P2(1)/c
_cod_database_code 4101704

loop_
_symmetry_equiv_pos_as_xyz
'x, y, z'
'-x, y+1/2, -z+1/2'
'-x, -y, -z'
'x, -y-1/2, z-1/2'

loop_
_atom_site_label
_atom_site_type_symbol
_atom_site_fract_x
_atom_site_fract_y
_atom_site_fract_z
_atom_site_U_iso_or_equiv
_atom_site_adp_type
_atom_site_occupancy
_atom_site_symmetry_multiplicity
_atom_site_calc_flag
_atom_site_refinement_flags
_atom_site_disorder_assembly
_atom_site_disorder_group
Br1 Br 0.436947(18) 0.22138(2) 0.398833(17) 0.03838(9) Uani 1 1 d . . .
C1 C 0.30906(15) 0.78925(18) 0.37792(12) 0.0216(4) Uani 1 1 d . . .
C2 C 0.45002(17) 0.8281(2) 0.37841(19) 0.0413(7) Uani 1 1 d . . .
H2A H 0.4638 0.8701 0.3378 0.050 Uiso 1 1 calc R . .
H2B H 0.4990 0.7816 0.4037 0.050 Uiso 1 1 calc R . .
C3 C 0.42520(16) 0.9067(2) 0.43149(16) 0.0325(6) Uani 1 1 d . . .
H3A H 0.4616 0.8963 0.4822 0.039 Uiso 1 1 calc R . .
H3B H 0.4283 0.9860 0.4167 0.039 Uiso 1 1 calc R . .
C4 C 0.37835(15) 0.6627(2) 0.30657(13) 0.0239(5) Uani 1 1 d . . .
C5 C 0.42906(15) 0.6681(2) 0.25822(14) 0.0292(5) Uani 1 1 d . . .
H5 H 0.4571 0.7362 0.2533 0.035 Uiso 1 1 calc R . .
C6 C 0.43876(16) 0.5748(2) 0.21739(14) 0.0324(6) Uani 1 1 d . . .
H6 H 0.4718 0.5800 0.1832 0.039 Uiso 1 1 calc R . .
C7 C 0.40068(16) 0.4744(2) 0.22606(14) 0.0313(6) Uani 1 1 d . . .
H7 H 0.4091 0.4097 0.1994 0.038 Uiso 1 1 calc R . .
C8 C 0.35001(15) 0.4686(2) 0.27407(14) 0.0269(5) Uani 1 1 d . . .
H8 H 0.3234 0.3997 0.2796 0.032 Uiso 1 1 calc R . .
C9 C 0.33769(14) 0.56167(19) 0.31395(12) 0.0209(4) Uani 1 1 d . . .
C10 C 0.20684(14) 0.42889(18) 0.34676(13) 0.0212(4) Uani 1 1 d . . .
C11 C 0.21558(15) 0.3410(2) 0.39722(14) 0.0274(5) Uani 1 1 d . . .
H11 H 0.2533 0.3490 0.4449 0.033 Uiso 1 1 calc R . .
C12 C 0.17026(18) 0.2425(2) 0.37902(17) 0.0358(6) Uani 1 1 d . . .
H12 H 0.1775 0.1833 0.4140 0.043 Uiso 1 1 calc R . .
C13 C 0.11456(19) 0.2298(2) 0.31024(18) 0.0411(7) Uani 1 1 d . . .
H13 H 0.0829 0.1624 0.2982 0.049 Uiso 1 1 calc R . .
C14 C 0.10477(18) 0.3154(2) 0.25866(16) 0.0368(6) Uani 1 1 d . . .
H14 H 0.0668 0.3077 0.2111 0.044 Uiso 1 1 calc R . .
C15 C 0.15126(16) 0.4112(2) 0.27804(14) 0.0262(5) Uani 1 1 d . . .
C16 C 0.32025(14) 0.55672(19) 0.46410(12) 0.0201(4) Uani 1 1 d . . .
C17 C 0.38714(15) 0.4834(2) 0.49211(14) 0.0255(5) Uani 1 1 d . . .
H17 H 0.4025 0.4293 0.4610 0.031 Uiso 1 1 calc R . .
C18 C 0.43076(16) 0.4902(2) 0.56553(14) 0.0310(6) Uani 1 1 d . . .
H18 H 0.4757 0.4395 0.5850 0.037 Uiso 1 1 calc R . .
C19 C 0.41014(16) 0.5695(2) 0.61124(14) 0.0332(6) Uani 1 1 d . . .
H19 H 0.4418 0.5741 0.6614 0.040 Uiso 1 1 calc R . .
C20 C 0.34364(16) 0.6424(2) 0.58434(13) 0.0282(5) Uani 1 1 d . . .
H20 H 0.3294 0.6968 0.6159 0.034 Uiso 1 1 calc R . .
C21 C 0.29761(14) 0.63556(19) 0.51078(12) 0.0216(4) Uani 1 1 d . . .
C22 C 0.12664(15) 0.6807(2) 0.51055(13) 0.0234(5) Uani 1 1 d . . .
C23 C 0.13766(16) 0.5915(2) 0.56043(13) 0.0272(5) Uani 1 1 d . . .
H23 H 0.1901 0.5533 0.5744 0.033 Uiso 1 1 calc R . .
C24 C 0.07274(18) 0.5580(2) 0.58986(15) 0.0359(6) Uani 1 1 d . . .
H24 H 0.0810 0.4970 0.6236 0.043 Uiso 1 1 calc R . .
C25 C -0.00371(18) 0.6130(3) 0.57012(17) 0.0411(7) Uani 1 1 d . . .
H25 H -0.0475 0.5909 0.5912 0.049 Uiso 1 1 calc R . .
C26 C -0.01688(19) 0.7002(3) 0.51990(17) 0.0400(7) Uani 1 1 d . . .
H26 H -0.0696 0.7379 0.5056 0.048 Uiso 1 1 calc R . .
C27 C 0.04775(17) 0.7310(2) 0.49127(15) 0.0324(6) Uani 1 1 d . . .
C28 C 0.23831(16) 0.86641(19) 0.50363(12) 0.0240(5) Uani 1 1 d . . .
C29 C 0.29549(16) 0.9252(2) 0.47419(13) 0.0246(5) Uani 1 1 d . . .
C30 C 0.31640(17) 1.0361(2) 0.49512(14) 0.0310(6) Uani 1 1 d . . .
H30 H 0.3558 1.0757 0.4758 0.037 Uiso 1 1 calc R . .
C31 C 0.2794(2) 1.0878(2) 0.54410(15) 0.0374(6) Uani 1 1 d . . .
H31 H 0.2938 1.1633 0.5584 0.045 Uiso 1 1 calc R . .
C32 C 0.2218(2) 1.0319(2) 0.57286(15) 0.0371(6) Uani 1 1 d . . .
H32 H 0.1964 1.0688 0.6061 0.045 Uiso 1 1 calc R . .
C33 C 0.20178(18) 0.9211(2) 0.55251(14) 0.0314(6) Uani 1 1 d . . .
H33 H 0.1625 0.8821 0.5723 0.038 Uiso 1 1 calc R . .
C34 C 0.08922(15) 0.6558(2) 0.32937(13) 0.0234(5) Uani 1 1 d . . .
C35 C 0.18998(16) 0.72728(19) 0.25060(13) 0.0254(5) Uani 1 1 d . . .
C36 C 0.14235(16) 0.8653(2) 0.33821(13) 0.0264(5) Uani 1 1 d . . .
C37 C 0.3002(4) 0.1266(4) 0.2337(3) 0.125(3) Uani 1 1 d . . .
H37A H 0.2850 0.1676 0.2740 0.150 Uiso 1 1 calc R . .
H37B H 0.3603 0.1424 0.2380 0.150 Uiso 1 1 calc R . .
Cl1 Cl 0.29013(7) -0.01354(7) 0.24756(5) 0.0618(3) Uani 1 1 d . . .
Cl2 Cl 0.24303(10) 0.17969(9) 0.15330(7) 0.0939(4) Uani 1 1 d . . .
F1 F 0.14246(10) 0.49306(12) 0.22641(8) 0.0338(3) Uani 1 1 d . . .
F2 F 0.03486(10) 0.81730(15) 0.44203(10) 0.0429(4) Uani 1 1 d . . .
Mn1 Mn 0.19030(2) 0.72581(3) 0.347399(18) 0.01783(8) Uani 1 1 d . . .
N1 N 0.37370(12) 0.75798(17) 0.35060(11) 0.0246(4) Uani 1 1 d . . .
N2 N 0.33717(12) 0.87318(16) 0.42604(11) 0.0243(4) Uani 1 1 d . . .
O34 O 0.02718(11) 0.60870(16) 0.32006(10) 0.0339(4) Uani 1 1 d . . .
O35 O 0.18936(15) 0.73004(17) 0.18993(10) 0.0404(5) Uani 1 1 d . . .
O36 O 0.11067(14) 0.95124(16) 0.33134(12) 0.0432(5) Uani 1 1 d . . .
P1 P 0.26121(4) 0.56256(5) 0.36753(3) 0.01850(12) Uani 1 1 d . . .
P2 P 0.20879(4) 0.72605(5) 0.46951(3) 0.01995(12) Uani 1 1 d . . .

loop_
_atom_site_aniso_label
_atom_site_aniso_U_11
_atom_site_aniso_U_22
_atom_site_aniso_U_33
_atom_site_aniso_U_23
_atom_site_aniso_U_13
_atom_site_aniso_U_12
Br1 0.04112(17) 0.02584(14) 0.05120(18) -0.00019(12) 0.01763(13) -0.00214(11)
C1 0.0254(11) 0.0184(10) 0.0206(11) 0.0047(8) 0.0053(9) -0.0029(9)
C2 0.0270(13) 0.0351(15) 0.064(2) -0.0113(14) 0.0162(13) -0.0113(12)
C3 0.0261(13) 0.0262(13) 0.0435(16) -0.0017(11) 0.0063(11) -0.0088(10)
C4 0.0230(11) 0.0254(12) 0.0230(11) 0.0038(9) 0.0058(9) 0.0001(9)
C5 0.0239(12) 0.0337(14) 0.0315(13) 0.0078(11) 0.0099(10) -0.0023(10)
C6 0.0269(13) 0.0465(16) 0.0275(13) 0.0043(11) 0.0137(10) 0.0039(11)
C7 0.0268(12) 0.0385(15) 0.0307(13) -0.0043(11) 0.0117(10) 0.0054(11)
C8 0.0238(12) 0.0267(12) 0.0307(13) 0.0004(10) 0.0079(10) 0.0003(9)
C9 0.0188(10) 0.0234(11) 0.0205(11) 0.0021(8) 0.0053(8) 0.0006(9)
C10 0.0212(11) 0.0172(10) 0.0260(11) -0.0010(8) 0.0075(9) -0.0018(8)
C11 0.0238(12) 0.0236(12) 0.0314(13) 0.0035(10) 0.0016(10) 0.0001(9)
C12 0.0360(15) 0.0219(12) 0.0459(16) 0.0086(11) 0.0045(13) -0.0043(11)
C13 0.0416(16) 0.0218(13) 0.0523(18) 0.0002(12) -0.0007(14) -0.0090(12)
C14 0.0384(15) 0.0260(13) 0.0374(15) -0.0032(11) -0.0044(12) -0.0057(11)
C15 0.0282(12) 0.0218(11) 0.0277(12) 0.0000(9) 0.0059(10) -0.0014(9)
C16 0.0189(10) 0.0213(10) 0.0197(10) 0.0033(8) 0.0047(8) -0.0046(8)
C17 0.0220(11) 0.0253(12) 0.0300(12) 0.0049(10) 0.0081(10) -0.0014(9)
C18 0.0218(12) 0.0353(14) 0.0329(14) 0.0117(11) 0.0021(10) 0.0022(10)
C19 0.0269(13) 0.0416(15) 0.0254(13) 0.0063(11) -0.0028(10) -0.0053(11)
C20 0.0314(13) 0.0301(13) 0.0216(11) 0.0020(10) 0.0044(10) -0.0051(10)
C21 0.0212(11) 0.0223(11) 0.0203(11) 0.0033(9) 0.0037(9) -0.0039(9)
C22 0.0283(12) 0.0230(11) 0.0203(11) -0.0013(9) 0.0092(9) -0.0023(9)
C23 0.0308(13) 0.0247(12) 0.0277(12) 0.0006(10) 0.0105(10) -0.0042(10)
C24 0.0417(16) 0.0342(14) 0.0359(15) 0.0041(11) 0.0178(12) -0.0070(12)
C25 0.0345(15) 0.0483(17) 0.0471(17) 0.0026(14) 0.0223(13) -0.0088(13)
C26 0.0339(15) 0.0467(17) 0.0438(17) 0.0050(13) 0.0183(13) 0.0057(13)
C27 0.0339(14) 0.0332(14) 0.0318(13) 0.0050(11) 0.0116(11) 0.0041(11)
C28 0.0332(13) 0.0194(11) 0.0174(10) 0.0013(8) 0.0033(9) -0.0007(9)
C29 0.0304(12) 0.0204(11) 0.0203(11) 0.0014(9) 0.0018(9) -0.0017(9)
C30 0.0402(15) 0.0222(12) 0.0268(13) 0.0007(10) 0.0026(11) -0.0075(10)
C31 0.0598(19) 0.0208(12) 0.0281(13) -0.0040(10) 0.0057(13) -0.0040(12)
C32 0.0588(19) 0.0297(13) 0.0243(13) -0.0033(11) 0.0138(12) 0.0023(13)
C33 0.0463(16) 0.0263(13) 0.0227(12) 0.0012(10) 0.0110(11) 0.0000(11)
C34 0.0237(11) 0.0218(11) 0.0227(11) 0.0050(9) 0.0031(9) 0.0033(9)
C35 0.0303(12) 0.0197(11) 0.0242(12) 0.0028(9) 0.0041(10) -0.0003(9)
C36 0.0298(12) 0.0240(12) 0.0239(12) 0.0013(9) 0.0048(10) -0.0036(10)
C37 0.170(6) 0.039(2) 0.106(4) 0.008(2) -0.065(4) -0.009(3)
Cl1 0.0969(7) 0.0379(4) 0.0467(5) 0.0133(3) 0.0128(5) -0.0123(4)
Cl2 0.1412(12) 0.0509(6) 0.0900(8) 0.0355(6) 0.0319(8) 0.0111(7)
F1 0.0435(9) 0.0286(8) 0.0247(7) 0.0024(6) 0.0011(6) -0.0081(7)
F2 0.0402(9) 0.0457(10) 0.0474(10) 0.0189(8) 0.0196(8) 0.0173(8)
Mn1 0.01950(16) 0.01646(16) 0.01704(16) 0.00222(12) 0.00404(12) -0.00087(13)
N1 0.0216(10) 0.0216(9) 0.0314(11) 0.0024(8) 0.0082(8) -0.0058(8)
N2 0.0252(10) 0.0198(9) 0.0272(10) 0.0011(8) 0.0060(8) -0.0047(8)
O34 0.0247(9) 0.0340(10) 0.0398(11) 0.0065(8) 0.0032(8) -0.0034(8)
O35 0.0650(14) 0.0346(10) 0.0220(9) 0.0037(8) 0.0125(9) 0.0016(10)
O36 0.0518(13) 0.0254(10) 0.0511(13) 0.0071(9) 0.0117(10) 0.0112(9)
P1 0.0190(3) 0.0175(3) 0.0190(3) 0.0011(2) 0.0050(2) -0.0016(2)
P2 0.0230(3) 0.0186(3) 0.0184(3) 0.0012(2) 0.0058(2) -0.0014(2)

loop_
_atom_type_symbol
_atom_type_description
_atom_type_scat_dispersion_real
_atom_type_scat_dispersion_imag
_atom_type_scat_source
C C 0.0033 0.0016 'International Tables Vol C Tables 4.2.6.8 and 6.1.1.4'
H H 0.0000 0.0000 'International Tables Vol C Tables 4.2.6.8 and 6.1.1.4'
N N 0.0061 0.0033 'International Tables Vol C Tables 4.2.6.8 and 6.1.1.4'
O O 0.0106 0.0060 'International Tables Vol C Tables 4.2.6.8 and 6.1.1.4'
F F 0.0171 0.0103 'International Tables Vol C Tables 4.2.6.8 and 6.1.1.4'
P P 0.1023 0.0942 'International Tables Vol C Tables 4.2.6.8 and 6.1.1.4'
Mn Mn 0.3368 0.7283 'International Tables Vol C Tables 4.2.6.8 and 6.1.1.4'
Br Br -0.2901 2.4595 'International Tables Vol C Tables 4.2.6.8 and 6.1.1.4'
Cl Cl 0.1484 0.1585 'International Tables Vol C Tables 4.2.6.8 and 6.1.1.4'

loop_
_geom_angle_atom_site_label_1
_geom_angle_atom_site_label_2
_geom_angle_atom_site_label_3
_geom_angle
_geom_angle_site_symmetry_1
_geom_angle_site_symmetry_3
_geom_angle_publ_flag
N2 C1 N1 107.2(2) . . ?
N2 C1 Mn1 126.73(18) . . ?
N1 C1 Mn1 125.96(17) . . ?
N1 C2 C3 103.2(2) . . ?
N2 C3 C2 102.9(2) . . ?
C5 C4 C9 119.4(2) . . ?
C5 C4 N1 118.8(2) . . ?
C9 C4 N1 121.7(2) . . ?
C6 C5 C4 120.3(2) . . ?
C7 C6 C5 120.3(2) . . ?
C6 C7 C8 119.5(2) . . ?
C9 C8 C7 121.1(2) . . ?
C8 C9 C4 119.3(2) . . ?
C8 C9 P1 122.15(18) . . ?
C4 C9 P1 118.20(18) . . ?
C15 C10 C11 116.4(2) . . ?
C15 C10 P1 119.86(17) . . ?
C11 C10 P1 123.73(18) . . ?
C12 C11 C10 121.1(2) . . ?
C13 C12 C11 120.3(2) . . ?
C12 C13 C14 120.0(2) . . ?
C15 C14 C13 118.3(3) . . ?
F1 C15 C14 117.6(2) . . ?
F1 C15 C10 118.5(2) . . ?
C14 C15 C10 123.9(2) . . ?
C17 C16 C21 119.9(2) . . ?
C17 C16 P1 123.95(18) . . ?
C21 C16 P1 116.12(17) . . ?
C18 C17 C16 119.3(2) . . ?
C17 C18 C19 121.1(2) . . ?
C18 C19 C20 120.3(2) . . ?
C19 C20 C21 119.7(2) . . ?
C20 C21 C16 119.8(2) . . ?
C20 C21 P2 123.57(19) . . ?
C16 C21 P2 116.61(17) . . ?
C27 C22 C23 116.5(2) . . ?
C27 C22 P2 120.98(19) . . ?
C23 C22 P2 122.43(19) . . ?
C24 C23 C22 120.8(2) . . ?
C25 C24 C23 120.1(3) . . ?
C24 C25 C26 120.3(3) . . ?
C27 C26 C25 118.4(3) . . ?
F2 C27 C26 118.4(2) . . ?
F2 C27 C22 117.8(2) . . ?
C26 C27 C22 123.8(3) . . ?
C33 C28 C29 119.1(2) . . ?
C33 C28 P2 122.99(19) . . ?
C29 C28 P2 117.72(18) . . ?
C30 C29 C28 120.1(2) . . ?
C30 C29 N2 117.9(2) . . ?
C28 C29 N2 121.9(2) . . ?
C31 C30 C29 119.4(3) . . ?
C30 C31 C32 121.4(2) . . ?
C31 C32 C33 119.1(3) . . ?
C32 C33 C28 120.9(3) . . ?
O34 C34 Mn1 177.3(2) . . ?
O35 C35 Mn1 178.9(2) . . ?
O36 C36 Mn1 178.3(2) . . ?
Cl2 C37 Cl1 117.0(3) . . ?
C34 Mn1 C35 93.54(11) . . ?
C34 Mn1 C36 92.73(11) . . ?
C35 Mn1 C36 90.66(11) . . ?
C34 Mn1 C1 172.60(9) . . ?
C35 Mn1 C1 91.32(10) . . ?
C36 Mn1 C1 92.79(10) . . ?
C34 Mn1 P2 93.31(8) . . ?
C35 Mn1 P2 172.59(8) . . ?
C36 Mn1 P2 91.85(8) . . ?
C1 Mn1 P2 81.60(7) . . ?
C34 Mn1 P1 92.56(8) . . ?
C35 Mn1 P1 92.21(8) . . ?
C36 Mn1 P1 173.82(8) . . ?
C1 Mn1 P1 81.67(7) . . ?
P2 Mn1 P1 84.64(2) . . ?
C1 N1 C4 127.8(2) . . ?
C1 N1 C2 113.0(2) . . ?
C4 N1 C2 118.8(2) . . ?
C1 N2 C29 128.1(2) . . ?
C1 N2 C3 113.6(2) . . ?
C29 N2 C3 118.2(2) . . ?
C9 P1 C10 104.58(11) . . ?
C9 P1 C16 106.92(10) . . ?
C10 P1 C16 106.40(10) . . ?
C9 P1 Mn1 108.61(8) . . ?
C10 P1 Mn1 121.10(8) . . ?
C16 P1 Mn1 108.43(8) . . ?
C28 P2 C22 106.50(11) . . ?
C28 P2 C21 106.65(11) . . ?
C22 P2 C21 104.47(11) . . ?
C28 P2 Mn1 108.41(8) . . ?
C22 P2 Mn1 121.80(8) . . ?
C21 P2 Mn1 108.11(8) . . ?

loop_
_geom_bond_atom_site_label_1
_geom_bond_atom_site_label_2
_geom_bond_distance
_geom_bond_site_symmetry_2
_geom_bond_publ_flag
C1 N2 1.345(3) . ?
C1 N1 1.355(3) . ?
C1 Mn1 2.033(2) . ?
C2 N1 1.484(3) . ?
C2 C3 1.504(4) . ?
C3 N2 1.482(3) . ?
C4 C5 1.394(3) . ?
C4 C9 1.402(3) . ?
C4 N1 1.419(3) . ?
C5 C6 1.385(4) . ?
C6 C7 1.380(4) . ?
C7 C8 1.389(3) . ?
C8 C9 1.383(3) . ?
C9 P1 1.815(2) . ?
C10 C15 1.387(3) . ?
C10 C11 1.395(3) . ?
C10 P1 1.817(2) . ?
C11 C12 1.383(4) . ?
C12 C13 1.381(4) . ?
C13 C14 1.387(4) . ?
C14 C15 1.368(4) . ?
C15 F1 1.357(3) . ?
C16 C17 1.395(3) . ?
C16 C21 1.404(3) . ?
C16 P1 1.820(2) . ?
C17 C18 1.380(4) . ?
C18 C19 1.381(4) . ?
C19 C20 1.383(4) . ?
C20 C21 1.392(3) . ?
C21 P2 1.816(2) . ?
C22 C27 1.389(4) . ?
C22 C23 1.397(3) . ?
C22 P2 1.814(2) . ?
C23 C24 1.390(3) . ?
C24 C25 1.380(4) . ?
C25 C26 1.382(4) . ?
C26 C27 1.368(4) . ?
C27 F2 1.362(3) . ?
C28 C33 1.390(3) . ?
C28 C29 1.403(3) . ?
C28 P2 1.809(2) . ?
C29 C30 1.394(3) . ?
C29 N2 1.419(3) . ?
C30 C31 1.380(4) . ?
C31 C32 1.384(4) . ?
C32 C33 1.388(4) . ?
C34 O34 1.138(3) . ?
C34 Mn1 1.813(2) . ?
C35 O35 1.141(3) . ?
C35 Mn1 1.823(2) . ?
C36 O36 1.140(3) . ?
C36 Mn1 1.828(3) . ?
C37 Cl2 1.678(4) . ?
C37 Cl1 1.703(4) . ?
Mn1 P2 2.2386(8) . ?
Mn1 P1 2.2469(7) . ?
